data_4068491
loop_
_publ_author_name
'Hamilton, Ewan J. M.'
'Park, Jung Su'
'Chen, Xuenian'
'Liu, Shengming'
'Sturgeon, Matthew R.'
'Meyers, Edward A.'
'Shore, Sheldon G.'

_publ_section_title
;
 \b-Agostic Interactions in 15-Valence-Electron 9-BBN Hydroborate
 Half-Sandwich Titanium(III) Complexes
;
_journal_issue 14
_journal_name_full Organometallics
_journal_page_first 3973
_journal_paper_doi 10.1021/om8009014
_journal_volume 28
_journal_year 2009
_chemical_formula_moiety 'C31 H52 B2 N Ti'
_chemical_formula_sum 'C31 H52 B2 N Ti'
_chemical_formula_weight 508.26
_chemical_name_common SHORE1216
_chemical_name_systematic
; 
 ? 
;
_space_group_IT_number 2
_symmetry_cell_setting triclinic
_symmetry_space_group_name_Hall '-P 1'
_symmetry_space_group_name_H-M 'P -1'
_atom_sites_solution_hydrogens geom
_atom_sites_solution_primary direct
_atom_sites_solution_secondary difmap
_audit_creation_method SHELXL-97
_cell_angle_alpha 96.51(3)
_cell_angle_beta 98.51(3)
_cell_angle_gamma 116.29(3)
_cell_formula_units_Z 2
_cell_length_a 10.405(2)
_cell_length_b 10.721(2)
_cell_length_c 15.295(3)
_cell_measurement_temperature 200(2)
_cell_measurement_theta_max 25.02
_cell_measurement_theta_min 2.27
_cell_volume 1481.7(7)
_computing_structure_refinement 'SHELXL-97 (Sheldrick, 1997)'
_computing_structure_solution 'SHELXS-97 (Sheldrick, 1990)'
_diffrn_ambient_temperature 200(2)
_diffrn_measured_fraction_theta_full 0.997
_diffrn_measured_fraction_theta_max 0.997
_diffrn_measurement_device_type 'NONIUS KAPPA CCD'
_diffrn_measurement_method 'PHI SCANS & OMEGA SCANS'
_diffrn_radiation_monochromator graphite
_diffrn_radiation_source 'fine-focus sealed tube'
_diffrn_radiation_type MoK\a
_diffrn_radiation_wavelength 0.71073
_diffrn_reflns_av_R_equivalents 0.0269
_diffrn_reflns_av_sigmaI/netI 0.0468
_diffrn_reflns_limit_h_max 12
_diffrn_reflns_limit_h_min -12
_diffrn_reflns_limit_k_max 12
_diffrn_reflns_limit_k_min -12
_diffrn_reflns_limit_l_max 18
_diffrn_reflns_limit_l_min -18
_diffrn_reflns_number 10051
_diffrn_reflns_theta_full 25.02
_diffrn_reflns_theta_max 25.02
_diffrn_reflns_theta_min 2.27
_diffrn_standards_number 0
_exptl_absorpt_coefficient_mu 0.308
_exptl_absorpt_correction_T_max 0.9553
_exptl_absorpt_correction_T_min 0.8999
_exptl_absorpt_correction_type multi-scan
_exptl_absorpt_process_details 'SORTAV (BLESSING, 1995)'
_exptl_crystal_density_diffrn 1.139
_exptl_crystal_density_method 'not measured'
_exptl_crystal_F_000 554
_exptl_crystal_size_max 0.35
_exptl_crystal_size_mid 0.19
_exptl_crystal_size_min 0.15
_refine_diff_density_max 0.333
_refine_diff_density_min -0.351
_refine_diff_density_rms 0.063
_refine_ls_extinction_method none
_refine_ls_goodness_of_fit_ref 1.047
_refine_ls_hydrogen_treatment mixed
_refine_ls_matrix_type full
_refine_ls_number_parameters 348
_refine_ls_number_reflns 5225
_refine_ls_number_restraints 0
_refine_ls_restrained_S_all 1.047
_refine_ls_R_factor_all 0.0606
_refine_ls_R_factor_gt 0.0388
_refine_ls_shift/su_max 0.000
_refine_ls_shift/su_mean 0.000
_refine_ls_structure_factor_coef Fsqd
_refine_ls_weighting_details 'calc w=1/[\s^2^(Fo^2^)+(0.0520P)^2^+0.4185P] where P=(Fo^2^+2Fc^2^)/3'
_refine_ls_weighting_scheme calc
_refine_ls_wR_factor_gt 0.0948
_refine_ls_wR_factor_ref 0.1038
_reflns_number_gt 4023
_reflns_number_total 5225
_reflns_threshold_expression >2sigma(I)
_cod_data_source_file om8009014_si_003.cif
_cod_data_source_block '[Cp*Ti(III){(mu-H)2BC8H14}2(NC5H5)]'
_cod_depositor_comments
;
The following automatic conversions were performed:

'_symmetry_cell_setting' value 'TRICLINIC' changed to 'triclinic'
according to /home/saulius/struct/CIF-dictionaries/cif_core.dic
dictionary named 'cif_core.dic' version 2.4.2 from
2011-04-26.

'_exptl_absorpt_correction_type' value 'MULTI-SCAN'
changed to 'multi-scan' according to
/home/saulius/struct/CIF-dictionaries/cif_core.dic dictionary named
'cif_core.dic' version 2.4.2 from 2011-04-26.

Automatic conversion script
Id: cif_fix_values 1715 2011-07-08 13:25:40Z adriana 
;
_cod_original_cell_volume 1481.8(5)
_cod_original_sg_symbol_H-M P-1
_cod_database_code 4068491

loop_
_symmetry_equiv_pos_as_xyz
'x, y, z'
'-x, -y, -z'

loop_
_atom_site_label
_atom_site_type_symbol
_atom_site_fract_x
_atom_site_fract_y
_atom_site_fract_z
_atom_site_U_iso_or_equiv
_atom_site_adp_type
_atom_site_occupancy
_atom_site_symmetry_multiplicity
_atom_site_calc_flag
_atom_site_refinement_flags
Ti1 Ti 0.22367(4) 0.53652(3) 0.29406(2) 0.01881(12) Uani 1 1 d .
N1 N 0.04894(17) 0.50201(17) 0.17632(11) 0.0240(4) Uani 1 1 d .
C25 C 0.1534(2) 0.2185(2) 0.12058(13) 0.0242(5) Uani 1 1 d .
C4 C 0.2815(2) 0.6399(2) 0.45056(13) 0.0250(5) Uani 1 1 d .
C3 C 0.2083(2) 0.4903(2) 0.43907(13) 0.0267(5) Uani 1 1 d .
C28 C 0.2597(2) 0.1391(2) 0.28756(14) 0.0313(5) Uani 1 1 d .
H28A H 0.3295 0.1097 0.3180 0.038 Uiso 1 1 calc R
H28B H 0.1989 0.1456 0.3302 0.038 Uiso 1 1 calc R
C6 C 0.0484(2) 0.6132(2) 0.14359(14) 0.0317(5) Uani 1 1 d .
H6 H 0.1309 0.7043 0.1661 0.038 Uiso 1 1 calc R
C10 C -0.0689(2) 0.3745(2) 0.14189(14) 0.0297(5) Uani 1 1 d .
H10 H -0.0710 0.2940 0.1633 0.036 Uiso 1 1 calc R
C2 C 0.0630(2) 0.4417(2) 0.39001(14) 0.0323(5) Uani 1 1 d .
C21 C 0.3482(2) 0.2877(2) 0.26777(14) 0.0260(5) Uani 1 1 d .
C15 C 0.5627(2) 0.8849(2) 0.33727(15) 0.0273(5) Uani 1 1 d .
C14 C 0.5595(2) 0.9923(2) 0.27941(15) 0.0347(5) Uani 1 1 d .
H14A H 0.4597 0.9845 0.2692 0.042 Uiso 1 1 calc R
H14B H 0.6288 1.0892 0.3143 0.042 Uiso 1 1 calc R
C5 C 0.1836(2) 0.6832(2) 0.40616(13) 0.0269(5) Uani 1 1 d .
C16 C 0.7161(2) 0.8989(2) 0.37048(15) 0.0365(5) Uani 1 1 d .
H16A H 0.7824 0.9978 0.4031 0.044 Uiso 1 1 calc R
H16B H 0.7092 0.8363 0.4144 0.044 Uiso 1 1 calc R
C1 C 0.0476(2) 0.5609(2) 0.37004(13) 0.0315(5) Uani 1 1 d .
C11 C 0.5259(2) 0.7124(2) 0.19313(15) 0.0331(5) Uani 1 1 d .
C18 C 0.6810(3) 0.7292(2) 0.22684(18) 0.0461(7) Uani 1 1 d .
H18A H 0.6710 0.6452 0.2522 0.055 Uiso 1 1 calc R
H18B H 0.7263 0.7292 0.1743 0.055 Uiso 1 1 calc R
C27 C 0.1588(2) 0.0235(2) 0.20456(15) 0.0356(5) Uani 1 1 d .
H27A H 0.2196 -0.0057 0.1719 0.043 Uiso 1 1 calc R
H27B H 0.0900 -0.0604 0.2251 0.043 Uiso 1 1 calc R
C26 C 0.0696(2) 0.0685(2) 0.13899(15) 0.0330(5) Uani 1 1 d .
H26A H -0.0157 0.0624 0.1631 0.040 Uiso 1 1 calc R
H26B H 0.0308 -0.0003 0.0808 0.040 Uiso 1 1 calc R
B2 B 0.2341(2) 0.3309(2) 0.21492(15) 0.0225(5) Uani 1 1 d .
C13 C 0.5982(3) 0.9759(2) 0.18807(16) 0.0406(6) Uani 1 1 d .
H13A H 0.7060 1.0137 0.1973 0.049 Uiso 1 1 calc R
H13B H 0.5696 1.0332 0.1510 0.049 Uiso 1 1 calc R
C24 C 0.2718(2) 0.2353(2) 0.06584(14) 0.0331(5) Uani 1 1 d .
H24A H 0.2243 0.1641 0.0086 0.040 Uiso 1 1 calc R
H24B H 0.3106 0.3305 0.0503 0.040 Uiso 1 1 calc R
C22 C 0.4635(2) 0.2983(2) 0.21236(15) 0.0334(5) Uani 1 1 d .
H22A H 0.5271 0.3999 0.2131 0.040 Uiso 1 1 calc R
H22B H 0.5265 0.2614 0.2425 0.040 Uiso 1 1 calc R
C23 C 0.4009(2) 0.2184(3) 0.11392(15) 0.0380(6) Uani 1 1 d .
H23A H 0.4803 0.2526 0.0804 0.046 Uiso 1 1 calc R
H23B H 0.3684 0.1161 0.1122 0.046 Uiso 1 1 calc R
C4A C 0.4295(2) 0.7348(3) 0.51247(15) 0.0390(6) Uani 1 1 d .
H4A1 H 0.4578 0.8340 0.5092 0.058 Uiso 1 1 calc R
H4A2 H 0.5027 0.7097 0.4940 0.058 Uiso 1 1 calc R
H4A3 H 0.4243 0.7223 0.5746 0.058 Uiso 1 1 calc R
C5A C 0.2125(3) 0.8338(2) 0.40511(16) 0.0460(6) Uani 1 1 d .
H5A1 H 0.3156 0.8993 0.4337 0.069 Uiso 1 1 calc R
H5A2 H 0.1488 0.8554 0.4384 0.069 Uiso 1 1 calc R
H5A3 H 0.1917 0.8446 0.3426 0.069 Uiso 1 1 calc R
B1 B 0.4571(2) 0.7278(2) 0.27886(16) 0.0235(5) Uani 1 1 d .
C17 C 0.7859(2) 0.8628(2) 0.29813(18) 0.0440(6) Uani 1 1 d .
H17A H 0.8694 0.8499 0.3273 0.053 Uiso 1 1 calc R
H17B H 0.8259 0.9441 0.2676 0.053 Uiso 1 1 calc R
C9 C -0.1868(2) 0.3552(3) 0.07687(15) 0.0397(6) Uani 1 1 d .
H9 H -0.2679 0.2633 0.0542 0.048 Uiso 1 1 calc R
C7 C -0.0660(3) 0.6012(3) 0.07912(15) 0.0415(6) Uani 1 1 d .
H7 H -0.0623 0.6827 0.0583 0.050 Uiso 1 1 calc R
C12 C 0.5226(3) 0.8218(3) 0.13677(15) 0.0450(6) Uani 1 1 d .
H12A H 0.5699 0.8162 0.0859 0.054 Uiso 1 1 calc R
H12B H 0.4187 0.7947 0.1107 0.054 Uiso 1 1 calc R
C8 C -0.1852(3) 0.4706(3) 0.04535(16) 0.0468(6) Uani 1 1 d .
H8 H -0.2655 0.4601 0.0009 0.056 Uiso 1 1 calc R
C3A C 0.2716(3) 0.4040(3) 0.48140(16) 0.0490(7) Uani 1 1 d .
H3A1 H 0.2003 0.3030 0.4628 0.073 Uiso 1 1 calc R
H3A2 H 0.2933 0.4321 0.5473 0.073 Uiso 1 1 calc R
H3A3 H 0.3623 0.4207 0.4618 0.073 Uiso 1 1 calc R
C2A C -0.0588(3) 0.2918(3) 0.37233(18) 0.0601(8) Uani 1 1 d .
H2A1 H -0.1485 0.2860 0.3367 0.090 Uiso 1 1 calc R
H2A2 H -0.0769 0.2637 0.4299 0.090 Uiso 1 1 calc R
H2A3 H -0.0305 0.2281 0.3388 0.090 Uiso 1 1 calc R
C1A C -0.0921(3) 0.5607(4) 0.32793(17) 0.0626(9) Uani 1 1 d .
H1A1 H -0.1710 0.4626 0.3085 0.094 Uiso 1 1 calc R
H1A2 H -0.0778 0.6061 0.2756 0.094 Uiso 1 1 calc R
H1A3 H -0.1188 0.6132 0.3722 0.094 Uiso 1 1 calc R
H25 H 0.083(2) 0.237(2) 0.0821(13) 0.024(5) Uiso 1 1 d .
H2A H 0.284(2) 0.453(2) 0.2047(13) 0.028(5) Uiso 1 1 d .
H21 H 0.402(2) 0.353(2) 0.3264(14) 0.029(5) Uiso 1 1 d .
H2B H 0.152(2) 0.340(2) 0.2599(13) 0.028(5) Uiso 1 1 d .
H1A H 0.436(2) 0.631(2) 0.3223(13) 0.030(5) Uiso 1 1 d .
H11 H 0.469(2) 0.617(2) 0.1550(15) 0.042(6) Uiso 1 1 d .
H1B H 0.331(2) 0.7059(19) 0.2575(13) 0.026(5) Uiso 1 1 d .
H15 H 0.532(2) 0.905(2) 0.3896(14) 0.030(6) Uiso 1 1 d .

loop_
_atom_site_aniso_label
_atom_site_aniso_U_11
_atom_site_aniso_U_22
_atom_site_aniso_U_33
_atom_site_aniso_U_23
_atom_site_aniso_U_13
_atom_site_aniso_U_12
Ti1 0.0178(2) 0.0190(2) 0.0197(2) 0.00398(14) 0.00427(14) 0.00858(15)
N1 0.0228(9) 0.0282(9) 0.0245(9) 0.0062(7) 0.0052(7) 0.0148(8)
C25 0.0232(11) 0.0277(11) 0.0218(11) 0.0038(9) -0.0003(9) 0.0139(9)
C4 0.0284(11) 0.0307(11) 0.0174(10) 0.0041(9) 0.0074(9) 0.0146(9)
C3 0.0389(13) 0.0272(11) 0.0203(11) 0.0078(9) 0.0132(9) 0.0182(10)
C28 0.0384(13) 0.0300(12) 0.0291(12) 0.0073(9) 0.0023(10) 0.0204(10)
C6 0.0321(12) 0.0338(12) 0.0333(12) 0.0102(10) 0.0054(10) 0.0186(10)
C10 0.0238(11) 0.0316(12) 0.0320(12) 0.0041(10) 0.0034(9) 0.0130(10)
C2 0.0314(12) 0.0307(12) 0.0270(11) 0.0022(9) 0.0168(10) 0.0054(10)
C21 0.0294(11) 0.0244(11) 0.0222(11) -0.0022(9) -0.0028(9) 0.0151(9)
C15 0.0247(11) 0.0249(11) 0.0302(12) 0.0038(9) 0.0087(9) 0.0094(9)
C14 0.0292(12) 0.0248(11) 0.0511(15) 0.0097(10) 0.0110(11) 0.0123(10)
C5 0.0354(12) 0.0299(11) 0.0225(11) 0.0048(9) 0.0102(9) 0.0203(10)
C16 0.0246(12) 0.0288(12) 0.0434(14) 0.0078(10) -0.0006(10) 0.0039(10)
C1 0.0279(12) 0.0500(14) 0.0215(11) 0.0024(10) 0.0081(9) 0.0228(11)
C11 0.0313(12) 0.0255(12) 0.0335(13) 0.0012(10) 0.0114(10) 0.0054(10)
C18 0.0381(14) 0.0338(13) 0.0723(18) 0.0071(12) 0.0260(13) 0.0186(11)
C27 0.0402(14) 0.0237(11) 0.0402(13) 0.0067(10) 0.0061(11) 0.0133(10)
C26 0.0304(12) 0.0286(12) 0.0313(12) 0.0001(10) 0.0006(10) 0.0095(10)
B2 0.0244(12) 0.0202(12) 0.0241(12) 0.0052(10) 0.0075(10) 0.0107(10)
C13 0.0386(14) 0.0370(13) 0.0497(15) 0.0232(11) 0.0128(11) 0.0166(11)
C24 0.0347(13) 0.0392(13) 0.0253(11) 0.0038(10) 0.0062(10) 0.0181(10)
C22 0.0263(12) 0.0318(12) 0.0411(13) 0.0026(10) 0.0018(10) 0.0156(10)
C23 0.0321(13) 0.0475(14) 0.0376(13) 0.0013(11) 0.0099(10) 0.0224(11)
C4A 0.0357(13) 0.0472(14) 0.0241(12) 0.0008(10) 0.0009(10) 0.0141(11)
C5A 0.0757(18) 0.0412(14) 0.0402(14) 0.0120(11) 0.0224(13) 0.0402(14)
B1 0.0173(12) 0.0232(12) 0.0278(13) 0.0067(10) 0.0035(10) 0.0078(10)
C17 0.0264(12) 0.0388(14) 0.0687(17) 0.0146(12) 0.0090(12) 0.0166(11)
C9 0.0270(12) 0.0480(15) 0.0383(13) 0.0003(11) -0.0032(10) 0.0176(11)
C7 0.0479(15) 0.0534(16) 0.0371(13) 0.0196(12) 0.0057(12) 0.0345(13)
C12 0.0483(15) 0.0487(15) 0.0309(13) 0.0125(11) 0.0139(11) 0.0139(12)
C8 0.0379(15) 0.0677(18) 0.0367(14) 0.0058(13) -0.0078(11) 0.0324(14)
C3A 0.089(2) 0.0545(16) 0.0343(14) 0.0231(12) 0.0265(13) 0.0528(15)
C2A 0.0523(17) 0.0450(15) 0.0537(17) 0.0014(13) 0.0318(14) -0.0068(13)
C1A 0.0400(15) 0.121(3) 0.0375(15) -0.0011(15) 0.0084(12) 0.0509(17)

loop_
_atom_type_symbol
_atom_type_description
_atom_type_scat_dispersion_real
_atom_type_scat_dispersion_imag
_atom_type_scat_source
C C 0.0033 0.0016 'International Tables Vol C Tables 4.2.6.8 and 6.1.1.4'
H H 0.0000 0.0000 'International Tables Vol C Tables 4.2.6.8 and 6.1.1.4'
B B 0.0013 0.0007 'International Tables Vol C Tables 4.2.6.8 and 6.1.1.4'
N N 0.0061 0.0033 'International Tables Vol C Tables 4.2.6.8 and 6.1.1.4'
Ti Ti 0.2776 0.4457 'International Tables Vol C Tables 4.2.6.8 and 6.1.1.4'

loop_
_geom_angle_atom_site_label_1
_geom_angle_atom_site_label_2
_geom_angle_atom_site_label_3
_geom_angle
N1 Ti1 C3 130.66(7)
N1 Ti1 C2 95.64(7)
C3 Ti1 C2 35.05(8)
N1 Ti1 C4 133.93(7)
C3 Ti1 C4 34.77(7)
C2 Ti1 C4 57.44(8)
N1 Ti1 C1 79.46(7)
C3 Ti1 C1 57.87(8)
C2 Ti1 C1 34.65(8)
C4 Ti1 C1 56.93(7)
N1 Ti1 C5 100.44(7)
C3 Ti1 C5 57.87(7)
C2 Ti1 C5 57.44(7)
C4 Ti1 C5 34.35(7)
C1 Ti1 C5 34.15(7)
N1 Ti1 B2 87.43(8)
C3 Ti1 B2 103.35(8)
C2 Ti1 B2 104.04(8)
C4 Ti1 B2 132.18(8)
C1 Ti1 B2 132.99(8)
C5 Ti1 B2 160.24(7)
N1 Ti1 B1 108.25(8)
C3 Ti1 B1 116.63(9)
C2 Ti1 B1 146.69(8)
C4 Ti1 B1 89.29(8)
C1 Ti1 B1 127.01(8)
C5 Ti1 B1 94.74(8)
B2 Ti1 B1 99.99(8)
N1 Ti1 H2A 81.8(6)
C3 Ti1 H2A 128.0(6)
C2 Ti1 H2A 132.8(6)
C4 Ti1 H2A 144.2(6)
C1 Ti1 H2A 155.0(6)
C5 Ti1 H2A 169.5(6)
B2 Ti1 H2A 29.1(6)
B1 Ti1 H2A 74.8(6)
N1 Ti1 H2B 83.6(6)
C3 Ti1 H2B 84.5(6)
C2 Ti1 H2B 76.3(6)
C4 Ti1 H2B 118.9(6)
C1 Ti1 H2B 104.7(6)
C5 Ti1 H2B 133.7(6)
B2 Ti1 H2B 28.5(6)
B1 Ti1 H2B 128.1(6)
H2A Ti1 H2B 56.6(8)
N1 Ti1 H1A 135.3(6)
C3 Ti1 H1A 93.7(6)
C2 Ti1 H1A 128.6(6)
C4 Ti1 H1A 77.6(6)
C1 Ti1 H1A 132.3(6)
C5 Ti1 H1A 99.1(6)
B2 Ti1 H1A 87.4(6)
B1 Ti1 H1A 30.1(6)
H2A Ti1 H1A 72.6(8)
H2B Ti1 H1A 110.0(8)
N1 Ti1 H1B 83.9(6)
C3 Ti1 H1B 130.1(6)
C2 Ti1 H1B 141.5(6)
C4 Ti1 H1B 95.9(6)
C1 Ti1 H1B 108.9(6)
C5 Ti1 H1B 84.7(6)
B2 Ti1 H1B 114.3(6)
B1 Ti1 H1B 28.5(6)
H2A Ti1 H1B 85.3(8)
H2B Ti1 H1B 141.2(8)
H1A Ti1 H1B 58.4(8)
C10 N1 C6 116.69(18)
C10 N1 Ti1 122.49(14)
C6 N1 Ti1 120.33(14)
C26 C25 C24 114.09(17)
C26 C25 B2 109.49(17)
C24 C25 B2 107.64(16)
C26 C25 H25 107.6(11)
C24 C25 H25 104.4(11)
B2 C25 H25 113.7(11)
C3 C4 C5 108.48(18)
C3 C4 C4A 124.2(2)
C5 C4 C4A 126.65(19)
C3 C4 Ti1 70.76(11)
C5 C4 Ti1 73.36(11)
C4A C4 Ti1 129.16(14)
C4 C3 C2 107.45(18)
C4 C3 C3A 124.8(2)
C2 C3 C3A 127.4(2)
C4 C3 Ti1 74.47(12)
C2 C3 Ti1 73.03(12)
C3A C3 Ti1 123.41(14)
C27 C28 C21 115.04(18)
C27 C28 H28A 108.5
C21 C28 H28A 108.5
C27 C28 H28B 108.5
C21 C28 H28B 108.5
H28A C28 H28B 107.5
N1 C6 C7 123.1(2)
N1 C6 H6 118.4
C7 C6 H6 118.4
N1 C10 C9 123.0(2)
N1 C10 H10 118.5
C9 C10 H10 118.5
C3 C2 C1 108.29(18)
C3 C2 C2A 125.5(2)
C1 C2 C2A 125.8(2)
C3 C2 Ti1 71.91(11)
C1 C2 Ti1 74.45(12)
C2A C2 Ti1 125.20(15)
C28 C21 C22 114.35(17)
C28 C21 B2 107.86(17)
C22 C21 B2 109.49(17)
C28 C21 H21 106.8(12)
C22 C21 H21 107.2(12)
B2 C21 H21 111.1(12)
C16 C15 C14 114.55(18)
C16 C15 B1 108.73(17)
C14 C15 B1 108.39(18)
C16 C15 H15 105.8(13)
C14 C15 H15 106.2(13)
B1 C15 H15 113.2(12)
C13 C14 C15 115.85(18)
C13 C14 H14A 108.3
C15 C14 H14A 108.3
C13 C14 H14B 108.3
C15 C14 H14B 108.3
H14A C14 H14B 107.4
C1 C5 C4 107.80(18)
C1 C5 C5A 125.2(2)
C4 C5 C5A 126.7(2)
C1 C5 Ti1 72.87(11)
C4 C5 Ti1 72.28(11)
C5A C5 Ti1 125.19(14)
C17 C16 C15 115.79(19)
C17 C16 H16A 108.3
C15 C16 H16A 108.3
C17 C16 H16B 108.3
C15 C16 H16B 108.3
H16A C16 H16B 107.4
C5 C1 C2 107.94(19)
C5 C1 C1A 125.3(2)
C2 C1 C1A 126.4(2)
C5 C1 Ti1 72.98(11)
C2 C1 Ti1 70.90(11)
C1A C1 Ti1 127.19(15)
C18 C11 C12 114.00(19)
C18 C11 B1 108.94(19)
C12 C11 B1 108.31(18)
C18 C11 H11 105.7(13)
C12 C11 H11 108.6(13)
B1 C11 H11 111.4(13)
C17 C18 C11 115.62(18)
C17 C18 H18A 108.4
C11 C18 H18A 108.4
C17 C18 H18B 108.4
C11 C18 H18B 108.4
H18A C18 H18B 107.4
C26 C27 C28 114.30(17)
C26 C27 H27A 108.7
C28 C27 H27A 108.7
C26 C27 H27B 108.7
C28 C27 H27B 108.7
H27A C27 H27B 107.6
C27 C26 C25 115.62(18)
C27 C26 H26A 108.4
C25 C26 H26A 108.4
C27 C26 H26B 108.4
C25 C26 H26B 108.4
H26A C26 H26B 107.4
C21 B2 C25 107.00(16)
C21 B2 Ti1 115.58(13)
C25 B2 Ti1 137.41(15)
C21 B2 H2A 116.3(9)
C25 B2 H2A 112.2(9)
Ti1 B2 H2A 48.7(9)
C21 B2 H2B 112.1(10)
C25 B2 H2B 114.5(9)
Ti1 B2 H2B 48.1(9)
H2A B2 H2B 94.6(12)
C14 C13 C12 113.05(18)
C14 C13 H13A 109.0
C12 C13 H13A 109.0
C14 C13 H13B 109.0
C12 C13 H13B 109.0
H13A C13 H13B 107.8
C23 C24 C25 115.00(18)
C23 C24 H24A 108.5
C25 C24 H24A 108.5
C23 C24 H24B 108.5
C25 C24 H24B 108.5
H24A C24 H24B 107.5
C23 C22 C21 115.26(17)
C23 C22 H22A 108.5
C21 C22 H22A 108.5
C23 C22 H22B 108.5
C21 C22 H22B 108.5
H22A C22 H22B 107.5
C24 C23 C22 114.19(17)
C24 C23 H23A 108.7
C22 C23 H23A 108.7
C24 C23 H23B 108.7
C22 C23 H23B 108.7
H23A C23 H23B 107.6
C4 C4A H4A1 109.5
C4 C4A H4A2 109.5
H4A1 C4A H4A2 109.5
C4 C4A H4A3 109.5
H4A1 C4A H4A3 109.5
H4A2 C4A H4A3 109.5
C5 C5A H5A1 109.5
C5 C5A H5A2 109.5
H5A1 C5A H5A2 109.5
C5 C5A H5A3 109.5
H5A1 C5A H5A3 109.5
H5A2 C5A H5A3 109.5
C15 B1 C11 106.44(17)
C15 B1 Ti1 132.50(15)
C11 B1 Ti1 120.91(14)
C15 B1 H1A 114.3(9)
C11 B1 H1A 113.6(9)
Ti1 B1 H1A 50.9(9)
C15 B1 H1B 111.9(9)
C11 B1 H1B 112.7(9)
Ti1 B1 H1B 47.6(9)
H1A B1 H1B 97.9(13)
C16 C17 C18 114.33(19)
C16 C17 H17A 108.7
C18 C17 H17A 108.7
C16 C17 H17B 108.7
C18 C17 H17B 108.7
H17A C17 H17B 107.6
C8 C9 C10 119.1(2)
C8 C9 H9 120.4
C10 C9 H9 120.4
C8 C7 C6 119.3(2)
C8 C7 H7 120.4
C6 C7 H7 120.4
C13 C12 C11 115.44(19)
C13 C12 H12A 108.4
C11 C12 H12A 108.4
C13 C12 H12B 108.4
C11 C12 H12B 108.4
H12A C12 H12B 107.5
C7 C8 C9 118.8(2)
C7 C8 H8 120.6
C9 C8 H8 120.6
C3 C3A H3A1 109.5
C3 C3A H3A2 109.5
H3A1 C3A H3A2 109.5
C3 C3A H3A3 109.5
H3A1 C3A H3A3 109.5
H3A2 C3A H3A3 109.5
C2 C2A H2A1 109.5
C2 C2A H2A2 109.5
H2A1 C2A H2A2 109.5
C2 C2A H2A3 109.5
H2A1 C2A H2A3 109.5
H2A2 C2A H2A3 109.5
C1 C1A H1A1 109.5
C1 C1A H1A2 109.5
H1A1 C1A H1A2 109.5
C1 C1A H1A3 109.5
H1A1 C1A H1A3 109.5
H1A2 C1A H1A3 109.5

loop_
_geom_bond_atom_site_label_1
_geom_bond_atom_site_label_2
_geom_bond_distance
Ti1 N1 2.2292(18)
Ti1 C3 2.340(2)
Ti1 C2 2.354(2)
Ti1 C4 2.388(2)
Ti1 C1 2.400(2)
Ti1 C5 2.402(2)
Ti1 B2 2.445(2)
Ti1 B1 2.454(3)
Ti1 H2A 1.880(18)
Ti1 H2B 1.870(19)
Ti1 H1A 1.928(19)
Ti1 H1B 1.866(19)
N1 C10 1.346(3)
N1 C6 1.346(3)
C25 C26 1.535(3)
C25 C24 1.548(3)
C25 B2 1.610(3)
C25 H25 0.97(2)
C4 C3 1.413(3)
C4 C5 1.414(3)
C4 C4A 1.505(3)
C3 C2 1.414(3)
C3 C3A 1.503(3)
C28 C27 1.531(3)
C28 C21 1.539(3)
C28 H28A 0.9900
C28 H28B 0.9900
C6 C7 1.376(3)
C6 H6 0.9500
C10 C9 1.380(3)
C10 H10 0.9500
C2 C1 1.417(3)
C2 C2A 1.503(3)
C21 C22 1.540(3)
C21 B2 1.603(3)
C21 H21 0.98(2)
C15 C16 1.536(3)
C15 C14 1.539(3)
C15 B1 1.604(3)
C15 H15 0.94(2)
C14 C13 1.523(3)
C14 H14A 0.9900
C14 H14B 0.9900
C5 C1 1.410(3)
C5 C5A 1.508(3)
C16 C17 1.513(3)
C16 H16A 0.9900
C16 H16B 0.9900
C1 C1A 1.499(3)
C11 C18 1.542(3)
C11 C12 1.542(3)
C11 B1 1.610(3)
C11 H11 0.98(2)
C18 C17 1.530(3)
C18 H18A 0.9900
C18 H18B 0.9900
C27 C26 1.527(3)
C27 H27A 0.9900
C27 H27B 0.9900
C26 H26A 0.9900
C26 H26B 0.9900
B2 H2A 1.216(19)
B2 H2B 1.201(19)
C13 C12 1.528(3)
C13 H13A 0.9900
C13 H13B 0.9900
C24 C23 1.527(3)
C24 H24A 0.9900
C24 H24B 0.9900
C22 C23 1.532(3)
C22 H22A 0.9900
C22 H22B 0.9900
C23 H23A 0.9900
C23 H23B 0.9900
C4A H4A1 0.9800
C4A H4A2 0.9800
C4A H4A3 0.9800
C5A H5A1 0.9800
C5A H5A2 0.9800
C5A H5A3 0.9800
B1 H1A 1.25(2)
B1 H1B 1.208(19)
C17 H17A 0.9900
C17 H17B 0.9900
C9 C8 1.372(3)
C9 H9 0.9500
C7 C8 1.369(4)
C7 H7 0.9500
C12 H12A 0.9900
C12 H12B 0.9900
C8 H8 0.9500
C3A H3A1 0.9800
C3A H3A2 0.9800
C3A H3A3 0.9800
C2A H2A1 0.9800
C2A H2A2 0.9800
C2A H2A3 0.9800
C1A H1A1 0.9800
C1A H1A2 0.9800
C1A H1A3 0.9800
